data_7242214
loop_
_publ_author_name
'Hyodo, Tadashi'
'Tominaga, Masahide'
'Yamaguchi, Kentaro'

_publ_section_title
;
 Guest-dependent single-crystal-to-single-crystal transformations in
 porous adamantane-bearing macrocycles
;
_journal_issue 7
_journal_name_full CrystEngComm
_journal_page_first 1539
_journal_page_last 1543
_journal_paper_doi 10.1039/D0CE01782E
_journal_volume 23
_journal_year 2021
_chemical_formula_sum 'C48 H40 Br4 N8 O4'
_chemical_formula_weight 1112.52
_space_group_crystal_system monoclinic
_space_group_IT_number 14
_space_group_name_Hall '-P 2ybc'
_space_group_name_H-M_alt 'P 1 21/c 1'
_atom_sites_solution_hydrogens geom
_audit_creation_method SHELXL-2018/3
_audit_update_record
;
2020-07-07 deposited with the CCDC.	2021-01-12 downloaded from the CCDC.
;
_cell_angle_alpha 90
_cell_angle_beta 91.643(4)
_cell_angle_gamma 90
_cell_formula_units_Z 2
_cell_length_a 7.6473(12)
_cell_length_b 14.096(2)
_cell_length_c 22.535(4)
_cell_measurement_reflns_used 9742
_cell_measurement_temperature 100(2)
_cell_measurement_theta_max 78.44
_cell_measurement_theta_min 3.61
_cell_volume 2428.2(7)
_computing_cell_refinement 'SAINT (Bruker AXS, 2015)'
_computing_data_collection 'APEX3 (Bruker AXS, 2015)'
_computing_data_reduction 'SAINT (Bruker AXS, 2015)'
_computing_molecular_graphics 'ORTEP-3 for Windows (Farrugia, 1997)'
_computing_publication_material 'SHELXLE (H\"ubschle et al., 2011)'
_computing_structure_refinement 'SHELXL-2018/3 (Sheldrick, 2018)'
_computing_structure_solution 'SHELXT 2014/5 (Sheldrick, 2015)'
_diffrn_ambient_temperature 100(2)
_diffrn_detector_area_resol_mean 10.24
_diffrn_measured_fraction_theta_full 0.990
_diffrn_measured_fraction_theta_max 0.963
_diffrn_measurement_device_type 'BrukerD8 goniometer'
_diffrn_measurement_method 'omega and phi scans'
_diffrn_radiation_type CuK\a
_diffrn_radiation_wavelength 1.54178
_diffrn_reflns_av_R_equivalents 0.0282
_diffrn_reflns_av_unetI/netI 0.0159
_diffrn_reflns_Laue_measured_fraction_full 0.990
_diffrn_reflns_Laue_measured_fraction_max 0.963
_diffrn_reflns_limit_h_max 9
_diffrn_reflns_limit_h_min -9
_diffrn_reflns_limit_k_max 17
_diffrn_reflns_limit_k_min -15
_diffrn_reflns_limit_l_max 27
_diffrn_reflns_limit_l_min -28
_diffrn_reflns_number 33751
_diffrn_reflns_point_group_measured_fraction_full 0.990
_diffrn_reflns_point_group_measured_fraction_max 0.963
_diffrn_reflns_theta_full 67.679
_diffrn_reflns_theta_max 79.543
_diffrn_reflns_theta_min 3.925
_diffrn_source 'rotating-anode X-ray tube'
_exptl_absorpt_coefficient_mu 4.459
_exptl_absorpt_correction_T_max 0.9403
_exptl_absorpt_correction_T_min 0.8968
_exptl_absorpt_correction_type empirical
_exptl_absorpt_process_details 'SADABS Sheldrick 1996'
_exptl_crystal_colour pink
_exptl_crystal_density_diffrn 1.522
_exptl_crystal_description prismatic
_exptl_crystal_F_000 1112
_exptl_crystal_size_max 0.200
_exptl_crystal_size_mid 0.100
_exptl_crystal_size_min 0.100
_refine_diff_density_max 2.010
_refine_diff_density_min -1.323
_refine_diff_density_rms 0.345
_refine_ls_extinction_coef 0.0096(5)
_refine_ls_extinction_expression Fc^*^=kFc[1+0.001xFc^2^\l^3^/sin(2\q)]^-1/4^
_refine_ls_extinction_method 'SHELXL-2018/3 (Sheldrick 2018)'
_refine_ls_goodness_of_fit_ref 1.284
_refine_ls_hydrogen_treatment constr
_refine_ls_matrix_type full
_refine_ls_number_parameters 290
_refine_ls_number_reflns 5087
_refine_ls_number_restraints 0
_refine_ls_restrained_S_all 1.284
_refine_ls_R_factor_all 0.0475
_refine_ls_R_factor_gt 0.0410
_refine_ls_shift/su_max 0.001
_refine_ls_shift/su_mean 0.000
_refine_ls_structure_factor_coef Fsqd
_refine_ls_weighting_details 'w=1/[\s^2^(Fo^2^)+(0.0843P)^2^+2.2961P] where P=(Fo^2^+2Fc^2^)/3'
_refine_ls_weighting_scheme calc
_refine_ls_wR_factor_gt 0.1258
_refine_ls_wR_factor_ref 0.1440
_reflns_Friedel_coverage 0.000
_reflns_number_gt 5051
_reflns_number_total 5087
_reflns_threshold_expression 'I > 2\s(I)'
_cod_data_source_file d0ce01782e2.cif
_cod_data_source_block 1c
_cod_depositor_comments 'Adding full bibliography for 7242212--7242215.cif.'
_cod_original_sg_symbol_H-M 'P 21/c'
_cod_database_code 7242214
_shelx_shelxl_version_number 2018/3
_shelx_space_group_comment
;
The symmetry employed for this shelxl refinement is uniquely defined
by the following loop, which should always be used as a source of
symmetry information in preference to the above space-group names.
They are only intended as comments.
;
_shelx_estimated_absorpt_t_min 0.469
_shelx_estimated_absorpt_t_max 0.664

loop_
_space_group_symop_operation_xyz
'x, y, z'
'-x, y+1/2, -z+1/2'
'-x, -y, -z'
'x, -y-1/2, z-1/2'

loop_
_atom_site_label
_atom_site_type_symbol
_atom_site_fract_x
_atom_site_fract_y
_atom_site_fract_z
_atom_site_U_iso_or_equiv
_atom_site_adp_type
_atom_site_occupancy
_atom_site_site_symmetry_order
_atom_site_calc_flag
_atom_site_refinement_flags_posn
_atom_site_refinement_flags_adp
_atom_site_refinement_flags_occupancy
_atom_site_disorder_assembly
_atom_site_disorder_group
C1 C 0.6637(4) 0.8900(2) 0.60942(13) 0.0233(6) Uani 1 1 d . . . . .
C2 C 0.4603(4) 0.81757(19) 0.67067(13) 0.0223(6) Uani 1 1 d . . . . .
C3 C 0.3170(4) 0.7999(2) 0.63300(12) 0.0225(5) Uani 1 1 d . . . . .
C4 C 0.2006(4) 0.7280(2) 0.64619(12) 0.0233(5) Uani 1 1 d . . . . .
H4 H 0.106135 0.714317 0.619245 0.028 Uiso 1 1 calc R U . . .
C5 C 0.2201(4) 0.67513(18) 0.69865(13) 0.0223(5) Uani 1 1 d . . . . .
C6 C 0.3626(4) 0.6965(2) 0.73644(13) 0.0247(6) Uani 1 1 d . . . . .
H6 H 0.377902 0.662446 0.772584 0.030 Uiso 1 1 calc R U . . .
C7 C 0.4826(4) 0.7666(2) 0.72243(13) 0.0252(6) Uani 1 1 d . . . . .
H7 H 0.579651 0.779203 0.748485 0.030 Uiso 1 1 calc R U . . .
C8 C 0.0874(4) 0.59784(19) 0.71265(13) 0.0233(6) Uani 1 1 d . . . . .
C9 C -0.1013(4) 0.6341(2) 0.70255(17) 0.0310(7) Uani 1 1 d . . . . .
H9A H -0.122225 0.688659 0.729074 0.037 Uiso 1 1 calc R U . . .
H9B H -0.117701 0.655905 0.661008 0.037 Uiso 1 1 calc R U . . .
C10 C -0.2323(4) 0.5551(2) 0.71513(17) 0.0347(7) Uani 1 1 d . . . . .
H10 H -0.353756 0.579793 0.708108 0.042 Uiso 1 1 calc R U . . .
C11 C -0.2104(5) 0.5235(2) 0.77995(18) 0.0417(9) Uani 1 1 d . . . . .
H11A H -0.230848 0.577824 0.806709 0.050 Uiso 1 1 calc R U . . .
H11B H -0.296576 0.473339 0.788619 0.050 Uiso 1 1 calc R U . . .
C12 C -0.0251(5) 0.4856(2) 0.79025(15) 0.0346(7) Uani 1 1 d . . . . .
H12 H -0.010068 0.464604 0.832485 0.041 Uiso 1 1 calc R U . . .
C13 C 0.1089(5) 0.5634(2) 0.77766(13) 0.0304(7) Uani 1 1 d . . . . .
H13A H 0.228671 0.538438 0.784681 0.036 Uiso 1 1 calc R U . . .
H13B H 0.091971 0.617460 0.804980 0.036 Uiso 1 1 calc R U . . .
C14 C -0.2022(4) 0.4709(2) 0.67367(15) 0.0298(6) Uani 1 1 d . . . . .
H14A H -0.219111 0.491392 0.631886 0.036 Uiso 1 1 calc R U . . .
H14B H -0.288474 0.420365 0.681541 0.036 Uiso 1 1 calc R U . . .
C15 C 0.0067(4) 0.4010(2) 0.74915(14) 0.0285(6) Uani 1 1 d . . . . .
H15A H -0.077730 0.349792 0.757623 0.034 Uiso 1 1 calc R U . . .
H15B H 0.126180 0.375907 0.756689 0.034 Uiso 1 1 calc R U . . .
C16 C 0.8149(4) 0.8910(2) 0.51177(13) 0.0230(6) Uani 1 1 d . . . . .
C17 C 0.9136(4) 0.81367(19) 0.42650(13) 0.0243(6) Uani 1 1 d . . . . .
C18 C 0.7779(4) 0.7692(2) 0.39570(13) 0.0231(5) Uani 1 1 d . . . . .
C19 C 0.8103(4) 0.6895(2) 0.36111(13) 0.0237(6) Uani 1 1 d . . . . .
H19 H 0.716081 0.659213 0.340317 0.028 Uiso 1 1 calc R U . . .
C20 C 0.9803(4) 0.6536(2) 0.35664(13) 0.0235(5) Uani 1 1 d . . . . .
C21 C 1.1145(4) 0.7006(2) 0.38784(15) 0.0298(6) Uani 1 1 d . . . . .
H21 H 1.230913 0.677550 0.385529 0.036 Uiso 1 1 calc R U . . .
C22 C 1.0823(4) 0.7803(2) 0.42227(14) 0.0300(6) Uani 1 1 d . . . . .
H22 H 1.175983 0.811635 0.442755 0.036 Uiso 1 1 calc R U . . .
C23 C 1.0147(4) 0.56868(19) 0.31661(13) 0.0236(6) Uani 1 1 d . . . . .
C24 C 0.8836(4) 0.48765(19) 0.32861(12) 0.0218(5) Uani 1 1 d . . . . .
H24A H 0.897493 0.466977 0.370463 0.026 Uiso 1 1 calc R U . . .
H24B H 0.762711 0.511558 0.322427 0.026 Uiso 1 1 calc R U . . .
N1 N 0.7026(3) 0.97585(18) 0.58705(11) 0.0255(5) Uani 1 1 d . . . . .
N2 N 0.7117(3) 0.80653(18) 0.58841(12) 0.0266(5) Uani 1 1 d . . . . .
N3 N 0.7929(3) 0.80687(18) 0.53655(12) 0.0268(5) Uani 1 1 d . . . . .
N4 N 0.7805(3) 0.97602(17) 0.53569(11) 0.0250(5) Uani 1 1 d . . . . .
O1 O 0.5742(3) 0.89350(15) 0.66000(9) 0.0253(4) Uani 1 1 d . . . . .
O2 O 0.8854(3) 0.89777(15) 0.45781(9) 0.0266(4) Uani 1 1 d . . . . .
Br1 Br 0.27341(4) 0.87708(2) 0.56565(2) 0.02884(16) Uani 1 1 d . . . . .
Br2 Br 0.54908(4) 0.81870(2) 0.40011(2) 0.03125(16) Uani 1 1 d . . . . .

loop_
_atom_site_aniso_label
_atom_site_aniso_U_11
_atom_site_aniso_U_22
_atom_site_aniso_U_33
_atom_site_aniso_U_23
_atom_site_aniso_U_13
_atom_site_aniso_U_12
C1 0.0209(13) 0.0225(13) 0.0265(14) -0.0018(10) 0.0024(10) -0.0019(10)
C2 0.0229(13) 0.0185(13) 0.0258(13) -0.0011(10) 0.0064(11) -0.0020(10)
C3 0.0266(14) 0.0211(12) 0.0199(12) 0.0008(10) 0.0029(10) 0.0002(11)
C4 0.0246(13) 0.0221(13) 0.0233(13) -0.0008(10) 0.0020(10) -0.0021(10)
C5 0.0258(14) 0.0157(12) 0.0257(13) -0.0011(10) 0.0067(11) 0.0016(10)
C6 0.0266(14) 0.0223(13) 0.0255(13) 0.0038(10) 0.0027(11) 0.0033(11)
C7 0.0227(13) 0.0264(14) 0.0266(13) -0.0002(11) 0.0011(10) 0.0004(11)
C8 0.0256(13) 0.0166(12) 0.0280(14) 0.0002(10) 0.0076(11) 0.0000(10)
C9 0.0246(14) 0.0191(13) 0.0500(19) 0.0001(12) 0.0102(13) 0.0018(11)
C10 0.0259(14) 0.0219(14) 0.057(2) -0.0051(14) 0.0150(14) 0.0013(12)
C11 0.046(2) 0.0257(16) 0.055(2) -0.0091(14) 0.0303(17) -0.0068(14)
C12 0.0498(19) 0.0254(15) 0.0293(15) -0.0023(12) 0.0153(13) -0.0093(14)
C13 0.0447(18) 0.0228(14) 0.0243(14) -0.0014(11) 0.0109(12) -0.0055(12)
C14 0.0236(14) 0.0223(14) 0.0439(17) -0.0027(12) 0.0067(12) 0.0001(11)
C15 0.0366(16) 0.0198(13) 0.0295(14) 0.0004(11) 0.0083(12) -0.0034(11)
C16 0.0193(13) 0.0230(13) 0.0269(14) -0.0021(10) 0.0045(10) -0.0018(10)
C17 0.0266(14) 0.0200(13) 0.0268(14) -0.0027(10) 0.0072(11) -0.0029(10)
C18 0.0199(12) 0.0225(13) 0.0272(13) 0.0004(10) 0.0061(10) 0.0006(10)
C19 0.0217(13) 0.0214(13) 0.0282(14) -0.0020(10) 0.0036(11) -0.0015(10)
C20 0.0238(13) 0.0186(12) 0.0284(14) -0.0005(11) 0.0062(11) -0.0009(10)
C21 0.0196(13) 0.0323(15) 0.0378(16) -0.0065(13) 0.0044(12) 0.0002(11)
C22 0.0226(13) 0.0324(16) 0.0351(15) -0.0091(13) 0.0043(11) -0.0059(12)
C23 0.0241(13) 0.0172(12) 0.0297(14) -0.0013(10) 0.0064(10) 0.0009(10)
C24 0.0215(12) 0.0184(12) 0.0256(13) -0.0002(10) 0.0037(10) -0.0005(10)
N1 0.0271(12) 0.0221(12) 0.0275(12) -0.0027(9) 0.0062(9) -0.0023(9)
N2 0.0283(13) 0.0228(12) 0.0292(12) 0.0014(9) 0.0084(10) 0.0007(9)
N3 0.0275(12) 0.0242(12) 0.0292(12) -0.0005(10) 0.0087(10) 0.0013(9)
N4 0.0248(12) 0.0217(11) 0.0286(12) -0.0020(9) 0.0052(9) -0.0030(9)
O1 0.0266(10) 0.0240(10) 0.0256(10) -0.0035(8) 0.0075(8) -0.0062(8)
O2 0.0307(11) 0.0219(10) 0.0279(10) -0.0045(8) 0.0117(8) -0.0060(8)
Br1 0.0310(2) 0.0306(2) 0.0249(2) 0.00786(11) 0.00008(13) -0.00471(11)
Br2 0.0222(2) 0.0354(2) 0.0363(2) -0.00705(12) 0.00371(14) 0.00589(11)

loop_
_atom_type_symbol
_atom_type_description
_atom_type_scat_dispersion_real
_atom_type_scat_dispersion_imag
_atom_type_scat_source
C C 0.0181 0.0091 'International Tables Vol C Tables 4.2.6.8 and 6.1.1.4'
H H 0.0000 0.0000 'International Tables Vol C Tables 4.2.6.8 and 6.1.1.4'
N N 0.0311 0.0180 'International Tables Vol C Tables 4.2.6.8 and 6.1.1.4'
O O 0.0492 0.0322 'International Tables Vol C Tables 4.2.6.8 and 6.1.1.4'
Br Br -0.6763 1.2805 'International Tables Vol C Tables 4.2.6.8 and 6.1.1.4'

loop_
_geom_angle_atom_site_label_1
_geom_angle_atom_site_label_2
_geom_angle_atom_site_label_3
_geom_angle
_geom_angle_site_symmetry_1
_geom_angle_site_symmetry_3
_geom_angle_publ_flag
N2 C1 O1 119.3(3) . . ?
N2 C1 N1 126.7(3) . . ?
O1 C1 N1 114.0(2) . . ?
C7 C2 C3 120.1(3) . . ?
C7 C2 O1 118.7(3) . . ?
C3 C2 O1 120.9(3) . . ?
C4 C3 C2 120.0(3) . . ?
C4 C3 Br1 119.6(2) . . ?
C2 C3 Br1 120.4(2) . . ?
C3 C4 C5 121.1(3) . . ?
C3 C4 H4 119.5 . . ?
C5 C4 H4 119.5 . . ?
C6 C5 C4 117.5(3) . . ?
C6 C5 C8 122.6(3) . . ?
C4 C5 C8 119.9(3) . . ?
C7 C6 C5 121.6(3) . . ?
C7 C6 H6 119.2 . . ?
C5 C6 H6 119.2 . . ?
C2 C7 C6 119.8(3) . . ?
C2 C7 H7 120.1 . . ?
C6 C7 H7 120.1 . . ?
C5 C8 C9 111.0(2) . . ?
C5 C8 C24 109.0(2) . 3_666 ?
C9 C8 C24 108.7(2) . 3_666 ?
C5 C8 C13 111.5(2) . . ?
C9 C8 C13 108.5(2) . . ?
C24 C8 C13 108.2(2) 3_666 . ?
C10 C9 C8 110.3(2) . . ?
C10 C9 H9A 109.6 . . ?
C8 C9 H9A 109.6 . . ?
C10 C9 H9B 109.6 . . ?
C8 C9 H9B 109.6 . . ?
H9A C9 H9B 108.1 . . ?
C9 C10 C11 109.5(3) . . ?
C9 C10 C14 109.9(3) . . ?
C11 C10 C14 110.0(3) . . ?
C9 C10 H10 109.2 . . ?
C11 C10 H10 109.2 . . ?
C14 C10 H10 109.2 . . ?
C12 C11 C10 108.8(3) . . ?
C12 C11 H11A 109.9 . . ?
C10 C11 H11A 109.9 . . ?
C12 C11 H11B 109.9 . . ?
C10 C11 H11B 109.9 . . ?
H11A C11 H11B 108.3 . . ?
C11 C12 C13 110.1(3) . . ?
C11 C12 C15 110.0(3) . . ?
C13 C12 C15 109.1(3) . . ?
C11 C12 H12 109.2 . . ?
C13 C12 H12 109.2 . . ?
C15 C12 H12 109.2 . . ?
C12 C13 C8 110.3(3) . . ?
C12 C13 H13A 109.6 . . ?
C8 C13 H13A 109.6 . . ?
C12 C13 H13B 109.6 . . ?
C8 C13 H13B 109.6 . . ?
H13A C13 H13B 108.1 . . ?
C10 C14 C23 110.3(3) . 3_666 ?
C10 C14 H14A 109.6 . . ?
C23 C14 H14A 109.6 3_666 . ?
C10 C14 H14B 109.6 . . ?
C23 C14 H14B 109.6 3_666 . ?
H14A C14 H14B 108.1 . . ?
C12 C15 C23 110.4(3) . 3_666 ?
C12 C15 H15A 109.6 . . ?
C23 C15 H15A 109.6 3_666 . ?
C12 C15 H15B 109.6 . . ?
C23 C15 H15B 109.6 3_666 . ?
H15A C15 H15B 108.1 . . ?
N3 C16 N4 127.0(3) . . ?
N3 C16 O2 120.2(3) . . ?
N4 C16 O2 112.7(2) . . ?
C22 C17 C18 120.1(3) . . ?
C22 C17 O2 118.8(3) . . ?
C18 C17 O2 120.9(3) . . ?
C17 C18 C19 120.2(3) . . ?
C17 C18 Br2 119.3(2) . . ?
C19 C18 Br2 120.5(2) . . ?
C18 C19 C20 120.8(3) . . ?
C18 C19 H19 119.6 . . ?
C20 C19 H19 119.6 . . ?
C21 C20 C19 117.6(3) . . ?
C21 C20 C23 122.2(3) . . ?
C19 C20 C23 120.1(3) . . ?
C22 C21 C20 121.6(3) . . ?
C22 C21 H21 119.2 . . ?
C20 C21 H21 119.2 . . ?
C17 C22 C21 119.7(3) . . ?
C17 C22 H22 120.2 . . ?
C21 C22 H22 120.2 . . ?
C20 C23 C15 109.5(2) . 3_666 ?
C20 C23 C14 111.9(2) . 3_666 ?
C15 C23 C14 107.9(2) 3_666 3_666 ?
C20 C23 C24 110.6(2) . . ?
C15 C23 C24 108.7(2) 3_666 . ?
C14 C23 C24 108.1(2) 3_666 . ?
C8 C24 C23 111.5(2) 3_666 . ?
C8 C24 H24A 109.3 3_666 . ?
C23 C24 H24A 109.3 . . ?
C8 C24 H24B 109.3 3_666 . ?
C23 C24 H24B 109.3 . . ?
H24A C24 H24B 108.0 . . ?
N4 N1 C1 116.1(2) . . ?
C1 N2 N3 116.7(2) . . ?
C16 N3 N2 116.0(2) . . ?
N1 N4 C16 116.7(2) . . ?
C1 O1 C2 116.7(2) . . ?
C16 O2 C17 117.8(2) . . ?

loop_
_geom_bond_atom_site_label_1
_geom_bond_atom_site_label_2
_geom_bond_distance
_geom_bond_site_symmetry_2
_geom_bond_publ_flag
C1 N2 1.324(4) . ?
C1 O1 1.347(4) . ?
C1 N1 1.348(4) . ?
C2 C7 1.376(4) . ?
C2 C3 1.389(4) . ?
C2 O1 1.405(3) . ?
C3 C4 1.387(4) . ?
C3 Br1 1.889(3) . ?
C4 C5 1.402(4) . ?
C4 H4 0.9500 . ?
C5 C6 1.397(4) . ?
C5 C8 1.528(4) . ?
C6 C7 1.390(4) . ?
C6 H6 0.9500 . ?
C7 H7 0.9500 . ?
C8 C9 1.541(4) . ?
C8 C24 1.542(4) 3_666 ?
C8 C13 1.547(4) . ?
C9 C10 1.529(4) . ?
C9 H9A 0.9900 . ?
C9 H9B 0.9900 . ?
C10 C11 1.532(6) . ?
C10 C14 1.533(4) . ?
C10 H10 1.0000 . ?
C11 C12 1.526(6) . ?
C11 H11A 0.9900 . ?
C11 H11B 0.9900 . ?
C12 C13 1.533(4) . ?
C12 C15 1.534(4) . ?
C12 H12 1.0000 . ?
C13 H13A 0.9900 . ?
C13 H13B 0.9900 . ?
C14 C23 1.548(4) 3_666 ?
C14 H14A 0.9900 . ?
C14 H14B 0.9900 . ?
C15 C23 1.547(4) 3_666 ?
C15 H15A 0.9900 . ?
C15 H15B 0.9900 . ?
C16 N3 1.323(4) . ?
C16 N4 1.343(4) . ?
C16 O2 1.348(4) . ?
C17 C22 1.378(4) . ?
C17 C18 1.382(4) . ?
C17 O2 1.399(3) . ?
C18 C19 1.393(4) . ?
C18 Br2 1.889(3) . ?
C19 C20 1.401(4) . ?
C19 H19 0.9500 . ?
C20 C21 1.395(4) . ?
C20 C23 1.527(4) . ?
C21 C22 1.392(4) . ?
C21 H21 0.9500 . ?
C22 H22 0.9500 . ?
C23 C24 1.549(4) . ?
C24 H24A 0.9900 . ?
C24 H24B 0.9900 . ?
N1 N4 1.317(4) . ?
N2 N3 1.339(4) . ?

loop_
_geom_torsion_atom_site_label_1
_geom_torsion_atom_site_label_2
_geom_torsion_atom_site_label_3
_geom_torsion_atom_site_label_4
_geom_torsion
_geom_torsion_site_symmetry_1
_geom_torsion_site_symmetry_2
_geom_torsion_site_symmetry_3
_geom_torsion_site_symmetry_4
_geom_torsion_publ_flag
C7 C2 C3 C4 -2.9(4) . . . . ?
O1 C2 C3 C4 -176.3(2) . . . . ?
C7 C2 C3 Br1 174.2(2) . . . . ?
O1 C2 C3 Br1 0.8(4) . . . . ?
C2 C3 C4 C5 3.0(4) . . . . ?
Br1 C3 C4 C5 -174.1(2) . . . . ?
C3 C4 C5 C6 -1.1(4) . . . . ?
C3 C4 C5 C8 178.6(3) . . . . ?
C4 C5 C6 C7 -0.9(4) . . . . ?
C8 C5 C6 C7 179.3(3) . . . . ?
C3 C2 C7 C6 0.9(4) . . . . ?
O1 C2 C7 C6 174.4(3) . . . . ?
C5 C6 C7 C2 1.1(5) . . . . ?
C6 C5 C8 C9 133.0(3) . . . . ?
C4 C5 C8 C9 -46.7(4) . . . . ?
C6 C5 C8 C24 -107.4(3) . . . 3_666 ?
C4 C5 C8 C24 72.9(3) . . . 3_666 ?
C6 C5 C8 C13 12.0(4) . . . . ?
C4 C5 C8 C13 -167.7(3) . . . . ?
C5 C8 C9 C10 178.5(3) . . . . ?
C24 C8 C9 C10 58.7(3) 3_666 . . . ?
C13 C8 C9 C10 -58.8(3) . . . . ?
C8 C9 C10 C11 60.9(3) . . . . ?
C8 C9 C10 C14 -60.0(4) . . . . ?
C9 C10 C11 C12 -60.8(3) . . . . ?
C14 C10 C11 C12 60.1(3) . . . . ?
C10 C11 C12 C13 60.3(3) . . . . ?
C10 C11 C12 C15 -60.0(3) . . . . ?
C11 C12 C13 C8 -59.6(3) . . . . ?
C15 C12 C13 C8 61.2(4) . . . . ?
C5 C8 C13 C12 -179.6(2) . . . . ?
C9 C8 C13 C12 57.9(3) . . . . ?
C24 C8 C13 C12 -59.8(3) 3_666 . . . ?
C9 C10 C14 C23 60.1(4) . . . 3_666 ?
C11 C10 C14 C23 -60.5(3) . . . 3_666 ?
C11 C12 C15 C23 60.4(3) . . . 3_666 ?
C13 C12 C15 C23 -60.4(4) . . . 3_666 ?
C22 C17 C18 C19 1.1(4) . . . . ?
O2 C17 C18 C19 175.2(3) . . . . ?
C22 C17 C18 Br2 -177.9(2) . . . . ?
O2 C17 C18 Br2 -3.9(4) . . . . ?
C17 C18 C19 C20 -0.4(4) . . . . ?
Br2 C18 C19 C20 178.7(2) . . . . ?
C18 C19 C20 C21 -0.1(4) . . . . ?
C18 C19 C20 C23 -177.6(3) . . . . ?
C19 C20 C21 C22 0.0(5) . . . . ?
C23 C20 C21 C22 177.3(3) . . . . ?
C18 C17 C22 C21 -1.3(5) . . . . ?
O2 C17 C22 C21 -175.5(3) . . . . ?
C20 C21 C22 C17 0.8(5) . . . . ?
C21 C20 C23 C15 -106.7(3) . . . 3_666 ?
C19 C20 C23 C15 70.5(3) . . . 3_666 ?
C21 C20 C23 C14 12.9(4) . . . 3_666 ?
C19 C20 C23 C14 -169.8(3) . . . 3_666 ?
C21 C20 C23 C24 133.5(3) . . . . ?
C19 C20 C23 C24 -49.2(4) . . . . ?
C20 C23 C24 C8 178.3(2) . . . 3_666 ?
C15 C23 C24 C8 58.1(3) 3_666 . . 3_666 ?
C14 C23 C24 C8 -58.8(3) 3_666 . . 3_666 ?
N2 C1 N1 N4 7.6(5) . . . . ?
O1 C1 N1 N4 -175.9(2) . . . . ?
O1 C1 N2 N3 176.9(3) . . . . ?
N1 C1 N2 N3 -6.9(5) . . . . ?
N4 C16 N3 N2 7.2(5) . . . . ?
O2 C16 N3 N2 -175.9(3) . . . . ?
C1 N2 N3 C16 -0.5(4) . . . . ?
C1 N1 N4 C16 -0.9(4) . . . . ?
N3 C16 N4 N1 -6.4(5) . . . . ?
O2 C16 N4 N1 176.4(2) . . . . ?
N2 C1 O1 C2 -32.8(4) . . . . ?
N1 C1 O1 C2 150.5(3) . . . . ?
C7 C2 O1 C1 123.1(3) . . . . ?
C3 C2 O1 C1 -63.4(4) . . . . ?
N3 C16 O2 C17 7.7(4) . . . . ?
N4 C16 O2 C17 -175.0(3) . . . . ?
C22 C17 O2 C16 -105.9(3) . . . . ?
C18 C17 O2 C16 80.0(4) . . . . ?
